data_7005304
loop_
_publ_author_name
'Price, Jason R.'
'Lan, Yanhua'
'Brooker, Sally'

_publ_section_title
;
 Pyridazine-bridged copper(I) complexes of bis-bidentate ligands:
 tetranuclear [2 x 2] grid versus dinuclear side-by-side architectures
 as a function of ligand substituents.
;
_journal_issue 18
_journal_name_full 'Dalton transactions (Cambridge, England : 2003)'
_journal_page_first 1807
_journal_page_last 1820
_journal_paper_doi 10.1039/B700503B
_journal_year 2007
_chemical_formula_moiety 'C18 H10 F4 N4'
_chemical_formula_sum 'C18 H10 F4 N4'
_chemical_formula_weight 358.30
_chemical_name_systematic
;
?
;
_space_group_IT_number 14
_symmetry_cell_setting monoclinic
_symmetry_space_group_name_Hall '-P 2ybc'
_symmetry_space_group_name_H-M 'P 1 21/c 1'
_atom_sites_solution_hydrogens geom
_atom_sites_solution_primary direct
_atom_sites_solution_secondary difmap
_audit_creation_method SHELXL-97
_cell_angle_alpha 90.00
_cell_angle_beta 102.667(9)
_cell_angle_gamma 90.00
_cell_formula_units_Z 4
_cell_length_a 12.706(2)
_cell_length_b 5.5894(8)
_cell_length_c 22.376(4)
_cell_measurement_temperature 89(2)
_cell_volume 1550.4(4)
_computing_structure_refinement 'SHELXL-97 (Sheldrick, 1997)'
_diffrn_ambient_temperature 89(2)
_diffrn_measured_fraction_theta_full 0.999
_diffrn_measured_fraction_theta_max 0.999
_diffrn_measurement_device_type 'Bruker Kappa Apex II area detector'
_diffrn_measurement_method '\f and \w scans'
_diffrn_radiation_monochromator graphite
_diffrn_radiation_source 'fine-focus sealed tube'
_diffrn_radiation_type MoK\a
_diffrn_radiation_wavelength 0.71073
_diffrn_reflns_av_R_equivalents 0.0316
_diffrn_reflns_av_sigmaI/netI 0.0147
_diffrn_reflns_limit_h_max 15
_diffrn_reflns_limit_h_min -15
_diffrn_reflns_limit_k_max 6
_diffrn_reflns_limit_k_min -6
_diffrn_reflns_limit_l_max 27
_diffrn_reflns_limit_l_min -27
_diffrn_reflns_number 29353
_diffrn_reflns_theta_full 26.27
_diffrn_reflns_theta_max 26.27
_diffrn_reflns_theta_min 1.64
_exptl_absorpt_coefficient_mu 0.128
_exptl_absorpt_correction_T_max 1.000
_exptl_absorpt_correction_T_min 0.889
_exptl_absorpt_correction_type multi-scan
_exptl_absorpt_process_details 'DCALE (Bruker, 2004)'
_exptl_crystal_colour yellow
_exptl_crystal_density_diffrn 1.535
_exptl_crystal_density_method 'not measured'
_exptl_crystal_description rod
_exptl_crystal_F_000 728
_exptl_crystal_size_max 0.38
_exptl_crystal_size_mid 0.12
_exptl_crystal_size_min 0.10
_refine_diff_density_max 0.268
_refine_diff_density_min -0.204
_refine_diff_density_rms 0.039
_refine_ls_extinction_method none
_refine_ls_goodness_of_fit_ref 1.040
_refine_ls_hydrogen_treatment constr
_refine_ls_matrix_type full
_refine_ls_number_parameters 235
_refine_ls_number_reflns 3119
_refine_ls_number_restraints 0
_refine_ls_restrained_S_all 1.040
_refine_ls_R_factor_all 0.0360
_refine_ls_R_factor_gt 0.0317
_refine_ls_shift/su_max 0.001
_refine_ls_shift/su_mean 0.000
_refine_ls_structure_factor_coef Fsqd
_refine_ls_weighting_details 'calc w=1/[\s^2^(Fo^2^)+(0.0445P)^2^+0.6924P] where P=(Fo^2^+2Fc^2^)/3'
_refine_ls_weighting_scheme calc
_refine_ls_wR_factor_gt 0.0864
_refine_ls_wR_factor_ref 0.0908
_reflns_number_gt 2777
_reflns_number_total 3119
_reflns_threshold_expression >2sigma(I)
_cod_data_source_file B700503B.txt
_cod_data_source_block jrp129
_cod_original_cell_volume 1550.5(4)
_cod_original_sg_symbol_H-M 'P 21/c'
_cod_database_code 7005304

loop_
_symmetry_equiv_pos_as_xyz
'x, y, z'
'-x, y+1/2, -z+1/2'
'-x, -y, -z'
'x, -y-1/2, z-1/2'

loop_
_atom_site_label
_atom_site_type_symbol
_atom_site_fract_x
_atom_site_fract_y
_atom_site_fract_z
_atom_site_U_iso_or_equiv
_atom_site_adp_type
_atom_site_occupancy
_atom_site_symmetry_multiplicity
_atom_site_calc_flag
_atom_site_refinement_flags
_atom_site_disorder_assembly
_atom_site_disorder_group
N1 N 0.71089(8) 0.20548(18) 0.47848(5) 0.0229(2) Uani 1 1 d . . .
N2 N 0.63554(8) 0.17472(18) 0.51155(5) 0.0218(2) Uani 1 1 d . . .
C2 C 0.61113(9) 0.3576(2) 0.54491(5) 0.0173(2) Uani 1 1 d . . .
C3 C 0.65824(9) 0.5853(2) 0.54562(5) 0.0197(2) Uani 1 1 d . . .
H3 H 0.6379 0.7125 0.5689 0.024 Uiso 1 1 calc R . .
C4 C 0.73455(9) 0.6171(2) 0.51154(5) 0.0195(2) Uani 1 1 d . . .
H4 H 0.7687 0.7673 0.5099 0.023 Uiso 1 1 calc R . .
C5 C 0.76005(9) 0.4186(2) 0.47914(5) 0.0179(2) Uani 1 1 d . . .
C6 C 0.84365(10) 0.4252(2) 0.44267(6) 0.0212(3) Uani 1 1 d . . .
H6 H 0.8594 0.2841 0.4226 0.025 Uiso 1 1 calc R . .
N3 N 0.89505(8) 0.61685(19) 0.43765(5) 0.0209(2) Uani 1 1 d . . .
C8 C 0.97250(9) 0.6201(2) 0.40041(5) 0.0193(2) Uani 1 1 d . . .
C9 C 0.97879(9) 0.4460(2) 0.35601(5) 0.0218(3) Uani 1 1 d . . .
H9 H 0.9304 0.3142 0.3492 0.026 Uiso 1 1 calc R . .
C10 C 1.05715(10) 0.4720(2) 0.32260(5) 0.0226(3) Uani 1 1 d . . .
C11 C 1.12979(9) 0.6595(2) 0.32973(6) 0.0233(3) Uani 1 1 d . . .
H11 H 1.1834 0.6714 0.3062 0.028 Uiso 1 1 calc R . .
C12 C 1.11971(10) 0.8285(2) 0.37315(6) 0.0222(3) Uani 1 1 d . . .
C13 C 1.04320(9) 0.8151(2) 0.40872(5) 0.0209(3) Uani 1 1 d . . .
H13 H 1.0389 0.9356 0.4380 0.025 Uiso 1 1 calc R . .
C16 C 0.53190(9) 0.2991(2) 0.58207(5) 0.0189(2) Uani 1 1 d . . .
H16 H 0.5042 0.1411 0.5818 0.023 Uiso 1 1 calc R . .
N4 N 0.50065(8) 0.46046(18) 0.61450(4) 0.0187(2) Uani 1 1 d . . .
C18 C 0.42676(9) 0.4039(2) 0.65171(5) 0.0180(2) Uani 1 1 d . . .
C19 C 0.35833(9) 0.2034(2) 0.64334(5) 0.0199(3) Uani 1 1 d . . .
H19 H 0.3591 0.0913 0.6115 0.024 Uiso 1 1 calc R . .
C20 C 0.28996(10) 0.1752(2) 0.68298(6) 0.0220(3) Uani 1 1 d . . .
C21 C 0.28468(10) 0.3307(2) 0.73044(6) 0.0239(3) Uani 1 1 d . . .
H21 H 0.2370 0.3051 0.7571 0.029 Uiso 1 1 calc R . .
C22 C 0.35315(9) 0.5255(2) 0.73649(6) 0.0228(3) Uani 1 1 d . . .
C23 C 0.42335(9) 0.5679(2) 0.69849(5) 0.0207(3) Uani 1 1 d . . .
H23 H 0.4684 0.7054 0.7040 0.025 Uiso 1 1 calc R . .
F1 F 1.06254(6) 0.30481(15) 0.27922(4) 0.0330(2) Uani 1 1 d . . .
F2 F 1.18837(6) 1.01762(14) 0.38111(4) 0.0314(2) Uani 1 1 d . . .
F3 F 0.22202(6) -0.01634(14) 0.67489(4) 0.0320(2) Uani 1 1 d . . .
F4 F 0.35064(6) 0.68454(16) 0.78218(4) 0.0347(2) Uani 1 1 d . . .

loop_
_atom_site_aniso_label
_atom_site_aniso_U_11
_atom_site_aniso_U_22
_atom_site_aniso_U_33
_atom_site_aniso_U_23
_atom_site_aniso_U_13
_atom_site_aniso_U_12
N1 0.0266(5) 0.0186(5) 0.0274(5) -0.0020(4) 0.0145(4) -0.0016(4)
N2 0.0246(5) 0.0183(5) 0.0259(5) -0.0017(4) 0.0127(4) -0.0019(4)
C2 0.0175(5) 0.0172(6) 0.0174(5) 0.0010(4) 0.0042(4) 0.0009(4)
C3 0.0227(6) 0.0164(6) 0.0213(6) -0.0020(4) 0.0079(5) 0.0009(5)
C4 0.0212(6) 0.0158(6) 0.0226(6) -0.0003(5) 0.0067(4) -0.0018(5)
C5 0.0188(5) 0.0175(6) 0.0184(5) 0.0012(4) 0.0058(4) 0.0008(4)
C6 0.0233(6) 0.0195(6) 0.0229(6) -0.0009(5) 0.0097(5) 0.0016(5)
N3 0.0192(5) 0.0225(5) 0.0229(5) -0.0001(4) 0.0086(4) -0.0002(4)
C8 0.0171(5) 0.0202(6) 0.0212(6) 0.0030(5) 0.0054(4) 0.0015(5)
C9 0.0196(6) 0.0227(6) 0.0240(6) -0.0014(5) 0.0070(5) -0.0034(5)
C10 0.0215(6) 0.0261(6) 0.0208(6) -0.0028(5) 0.0060(5) 0.0006(5)
C11 0.0179(6) 0.0315(7) 0.0222(6) 0.0033(5) 0.0080(5) -0.0004(5)
C12 0.0187(6) 0.0220(6) 0.0250(6) 0.0038(5) 0.0026(5) -0.0045(5)
C13 0.0221(6) 0.0196(6) 0.0215(6) 0.0003(5) 0.0060(5) 0.0006(5)
C16 0.0192(5) 0.0172(6) 0.0214(6) 0.0011(4) 0.0069(4) -0.0014(4)
N4 0.0186(5) 0.0201(5) 0.0185(5) 0.0005(4) 0.0063(4) -0.0008(4)
C18 0.0168(5) 0.0194(6) 0.0185(5) 0.0020(4) 0.0051(4) 0.0017(4)
C19 0.0208(6) 0.0188(6) 0.0211(6) -0.0017(5) 0.0063(4) 0.0000(5)
C20 0.0181(6) 0.0208(6) 0.0275(6) 0.0020(5) 0.0056(5) -0.0032(5)
C21 0.0188(6) 0.0317(7) 0.0237(6) 0.0020(5) 0.0103(5) 0.0011(5)
C22 0.0200(6) 0.0280(7) 0.0212(6) -0.0064(5) 0.0064(5) 0.0024(5)
C23 0.0177(5) 0.0206(6) 0.0241(6) -0.0034(5) 0.0054(4) -0.0017(5)
F1 0.0321(4) 0.0395(5) 0.0322(4) -0.0145(4) 0.0173(3) -0.0073(3)
F2 0.0290(4) 0.0297(4) 0.0377(4) -0.0016(3) 0.0117(3) -0.0134(3)
F3 0.0303(4) 0.0277(4) 0.0422(5) -0.0031(3) 0.0169(3) -0.0125(3)
F4 0.0302(4) 0.0447(5) 0.0338(4) -0.0200(4) 0.0172(3) -0.0062(4)

loop_
_atom_type_symbol
_atom_type_description
_atom_type_scat_dispersion_real
_atom_type_scat_dispersion_imag
_atom_type_scat_source
C C 0.0033 0.0016 'International Tables Vol C Tables 4.2.6.8 and 6.1.1.4'
H H 0.0000 0.0000 'International Tables Vol C Tables 4.2.6.8 and 6.1.1.4'
N N 0.0061 0.0033 'International Tables Vol C Tables 4.2.6.8 and 6.1.1.4'
F F 0.0171 0.0103 'International Tables Vol C Tables 4.2.6.8 and 6.1.1.4'

loop_
_geom_angle_atom_site_label_1
_geom_angle_atom_site_label_2
_geom_angle_atom_site_label_3
_geom_angle
_geom_angle_site_symmetry_1
_geom_angle_site_symmetry_3
_geom_angle_publ_flag
N2 N1 C5 119.55(10) . . ?
C2 N2 N1 119.26(10) . . ?
N2 C2 C3 123.13(10) . . ?
N2 C2 C16 114.47(10) . . ?
C3 C2 C16 122.39(10) . . ?
C4 C3 C2 117.57(11) . . ?
C4 C3 H3 121.2 . . ?
C2 C3 H3 121.2 . . ?
C3 C4 C5 117.21(11) . . ?
C3 C4 H4 121.4 . . ?
C5 C4 H4 121.4 . . ?
N1 C5 C4 123.22(10) . . ?
N1 C5 C6 113.92(10) . . ?
C4 C5 C6 122.86(11) . . ?
N3 C6 C5 121.05(11) . . ?
N3 C6 H6 119.5 . . ?
C5 C6 H6 119.5 . . ?
C6 N3 C8 119.79(10) . . ?
C13 C8 C9 119.94(11) . . ?
C13 C8 N3 116.02(10) . . ?
C9 C8 N3 124.01(11) . . ?
C10 C9 C8 118.07(11) . . ?
C10 C9 H9 121.0 . . ?
C8 C9 H9 121.0 . . ?
F1 C10 C9 118.06(11) . . ?
F1 C10 C11 117.81(10) . . ?
C9 C10 C11 124.13(12) . . ?
C12 C11 C10 115.92(11) . . ?
C12 C11 H11 122.0 . . ?
C10 C11 H11 122.0 . . ?
F2 C12 C11 117.97(11) . . ?
F2 C12 C13 118.54(11) . . ?
C11 C12 C13 123.49(11) . . ?
C12 C13 C8 118.44(11) . . ?
C12 C13 H13 120.8 . . ?
C8 C13 H13 120.8 . . ?
N4 C16 C2 120.01(11) . . ?
N4 C16 H16 120.0 . . ?
C2 C16 H16 120.0 . . ?
C16 N4 C18 120.32(10) . . ?
C23 C18 C19 120.15(10) . . ?
C23 C18 N4 115.20(10) . . ?
C19 C18 N4 124.64(10) . . ?
C20 C19 C18 117.63(11) . . ?
C20 C19 H19 121.2 . . ?
C18 C19 H19 121.2 . . ?
F3 C20 C19 118.32(11) . . ?
F3 C20 C21 117.33(11) . . ?
C19 C20 C21 124.35(11) . . ?
C22 C21 C20 115.74(11) . . ?
C22 C21 H21 122.1 . . ?
C20 C21 H21 122.1 . . ?
F4 C22 C23 118.40(11) . . ?
F4 C22 C21 118.06(10) . . ?
C23 C22 C21 123.54(11) . . ?
C22 C23 C18 118.59(11) . . ?
C22 C23 H23 120.7 . . ?
C18 C23 H23 120.7 . . ?

loop_
_geom_bond_atom_site_label_1
_geom_bond_atom_site_label_2
_geom_bond_distance
_geom_bond_site_symmetry_2
_geom_bond_publ_flag
N1 N2 1.3432(14) . ?
N1 C5 1.3435(16) . ?
N2 C2 1.3415(15) . ?
C2 C3 1.4049(17) . ?
C2 C16 1.4762(16) . ?
C3 C4 1.3702(16) . ?
C3 H3 0.9500 . ?
C4 C5 1.4014(16) . ?
C4 H4 0.9500 . ?
C5 C6 1.4752(16) . ?
C6 N3 1.2724(16) . ?
C6 H6 0.9500 . ?
N3 C8 1.4221(15) . ?
C8 C13 1.3989(17) . ?
C8 C9 1.4054(17) . ?
C9 C10 1.3776(16) . ?
C9 H9 0.9500 . ?
C10 F1 1.3598(14) . ?
C10 C11 1.3824(18) . ?
C11 C12 1.3809(18) . ?
C11 H11 0.9500 . ?
C12 F2 1.3574(14) . ?
C12 C13 1.3868(17) . ?
C13 H13 0.9500 . ?
C16 N4 1.2744(16) . ?
C16 H16 0.9500 . ?
N4 C18 1.4203(14) . ?
C18 C23 1.3991(16) . ?
C18 C19 1.4055(17) . ?
C19 C20 1.3799(17) . ?
C19 H19 0.9500 . ?
C20 F3 1.3623(14) . ?
C20 C21 1.3853(18) . ?
C21 C22 1.3818(18) . ?
C21 H21 0.9500 . ?
C22 F4 1.3603(14) . ?
C22 C23 1.3811(16) . ?
C23 H23 0.9500 . ?

loop_
_geom_torsion_atom_site_label_1
_geom_torsion_atom_site_label_2
_geom_torsion_atom_site_label_3
_geom_torsion_atom_site_label_4
_geom_torsion
_geom_torsion_site_symmetry_1
_geom_torsion_site_symmetry_2
_geom_torsion_site_symmetry_3
_geom_torsion_site_symmetry_4
_geom_torsion_publ_flag
C5 N1 N2 C2 -0.30(17) . . . . ?
N1 N2 C2 C3 2.15(18) . . . . ?
N1 N2 C2 C16 -176.66(10) . . . . ?
N2 C2 C3 C4 -1.67(18) . . . . ?
C16 C2 C3 C4 177.05(11) . . . . ?
C2 C3 C4 C5 -0.57(17) . . . . ?
N2 N1 C5 C4 -2.01(18) . . . . ?
N2 N1 C5 C6 177.93(10) . . . . ?
C3 C4 C5 N1 2.42(18) . . . . ?
C3 C4 C5 C6 -177.52(11) . . . . ?
N1 C5 C6 N3 178.09(11) . . . . ?
C4 C5 C6 N3 -1.96(18) . . . . ?
C5 C6 N3 C8 -177.77(10) . . . . ?
C6 N3 C8 C13 -165.08(11) . . . . ?
C6 N3 C8 C9 16.83(18) . . . . ?
C13 C8 C9 C10 1.29(17) . . . . ?
N3 C8 C9 C10 179.32(11) . . . . ?
C8 C9 C10 F1 -179.36(11) . . . . ?
C8 C9 C10 C11 -0.37(19) . . . . ?
F1 C10 C11 C12 178.38(11) . . . . ?
C9 C10 C11 C12 -0.62(19) . . . . ?
C10 C11 C12 F2 -179.08(10) . . . . ?
C10 C11 C12 C13 0.72(18) . . . . ?
F2 C12 C13 C8 179.97(10) . . . . ?
C11 C12 C13 C8 0.17(18) . . . . ?
C9 C8 C13 C12 -1.20(17) . . . . ?
N3 C8 C13 C12 -179.38(10) . . . . ?
N2 C2 C16 N4 -178.34(11) . . . . ?
C3 C2 C16 N4 2.84(17) . . . . ?
C2 C16 N4 C18 -178.22(10) . . . . ?
C16 N4 C18 C23 161.19(11) . . . . ?
C16 N4 C18 C19 -20.26(17) . . . . ?
C23 C18 C19 C20 -0.66(17) . . . . ?
N4 C18 C19 C20 -179.15(11) . . . . ?
C18 C19 C20 F3 179.05(10) . . . . ?
C18 C19 C20 C21 -0.22(19) . . . . ?
F3 C20 C21 C22 -178.72(11) . . . . ?
C19 C20 C21 C22 0.56(19) . . . . ?
C20 C21 C22 F4 179.61(11) . . . . ?
C20 C21 C22 C23 -0.02(19) . . . . ?
F4 C22 C23 C18 179.54(11) . . . . ?
C21 C22 C23 C18 -0.83(19) . . . . ?
C19 C18 C23 C22 1.16(17) . . . . ?
N4 C18 C23 C22 179.79(10) . . . . ?

loop_
_cod_related_entry_id
_cod_related_entry_database
_cod_related_entry_code
1 ChemSpider 21190622
